data_2237956
loop_
_publ_author_name
'Kantar, Esen Nur'
'K\"oysal, Yavuz'
'Akdemir, Nesuhi'
'A\(gar, Ay\,sen Alaman'
'Soylu, Mustafa Serkan'

_publ_section_title
;
 8-{(<i>E</i>)-[(4-Chlorophenyl)imino]methyl}-1,1,7,7-tetramethyl-1,2,3,5,6,7-hexahydropyrido[3,2,1-<i>ij</i>]quinolin-9-ol
;
_journal_coeditor_code LR2103
_journal_issue 6
_journal_name_full 'Acta Crystallographica Section E'
_journal_page_first o883
_journal_paper_doi 10.1107/S1600536813012579
_journal_volume 69
_journal_year 2013
_chemical_formula_iupac 'C23 H27 Cl N2 O'
_chemical_formula_moiety 'C23 H27 Cl N2 O'
_chemical_formula_sum 'C23 H27 Cl N2 O'
_chemical_formula_weight 382.92
_chemical_name_systematic
8-{(<i>E</i>)-[(4-Chlorophenyl)imino]methyl}-1,1,7,7-tetramethyl-1,2,3,5,6,7-hexahydropyrido[3,2,1-<i>ij</i>]quinolin-9-ol
_space_group_IT_number 2
_symmetry_cell_setting triclinic
_symmetry_space_group_name_Hall '-P 1'
_symmetry_space_group_name_H-M 'P -1'
_atom_sites_solution_hydrogens geom
_atom_sites_solution_primary direct
_atom_sites_solution_secondary difmap
_audit_creation_method SHELXL-97
_cell_angle_alpha 75.438(4)
_cell_angle_beta 80.307(4)
_cell_angle_gamma 75.863(4)
_cell_formula_units_Z 2
_cell_length_a 6.4716(3)
_cell_length_b 9.8468(6)
_cell_length_c 16.9206(7)
_cell_measurement_reflns_used 2478
_cell_measurement_temperature 293(2)
_cell_measurement_theta_max 28.0796
_cell_measurement_theta_min 3.2609
_cell_volume 1005.42(9)
_computing_cell_refinement 'CrysAlis PRO (Oxford Diffraction, 2007)'
_computing_data_collection 'CrysAlis PRO (Oxford Diffraction, 2007)'
_computing_data_reduction 'CrysAlis PRO (Oxford Diffraction, 2007)'
_computing_molecular_graphics 'ORTEP-3 for Windows (Farrugia, 2012)'
_computing_publication_material 'WinGX (Farrugia, 2012)'
_computing_structure_refinement 'SHELXL97 (Sheldrick, 2008)'
_computing_structure_solution 'SHELXS97 (Sheldrick, 2008)'
_diffrn_ambient_temperature 293(2)
_diffrn_detector_area_resol_mean 16.2413
_diffrn_measured_fraction_theta_full 0.977
_diffrn_measured_fraction_theta_max 0.977
_diffrn_measurement_device_type 'Oxford Diffraction SuperNova (Dual, Cu at zero, Eos)'
_diffrn_measurement_method '\w scans'
_diffrn_radiation_monochromator mirror
_diffrn_radiation_source 'SuperNova (Mo) X-ray Source'
_diffrn_radiation_type MoK\a
_diffrn_radiation_wavelength 0.71073
_diffrn_reflns_av_R_equivalents 0.0208
_diffrn_reflns_av_sigmaI/netI 0.0802
_diffrn_reflns_limit_h_max 6
_diffrn_reflns_limit_h_min -7
_diffrn_reflns_limit_k_max 11
_diffrn_reflns_limit_k_min -11
_diffrn_reflns_limit_l_max 21
_diffrn_reflns_limit_l_min -20
_diffrn_reflns_number 5887
_diffrn_reflns_theta_full 25.50
_diffrn_reflns_theta_max 25.50
_diffrn_reflns_theta_min 3.268
_exptl_absorpt_coefficient_mu 0.205
_exptl_absorpt_correction_T_max 0.97532
_exptl_absorpt_correction_T_min 0.94668
_exptl_absorpt_correction_type multi-scan
_exptl_absorpt_process_details '(CrysAlis PRO; Oxford Diffraction, 2007)'
_exptl_crystal_colour orange
_exptl_crystal_density_diffrn 1.265
_exptl_crystal_density_method 'not measured'
_exptl_crystal_description block
_exptl_crystal_F_000 408
_exptl_crystal_size_max 0.30
_exptl_crystal_size_mid 0.10
_exptl_crystal_size_min 0.10
_refine_diff_density_max 0.511
_refine_diff_density_min -0.249
_refine_ls_extinction_method none
_refine_ls_goodness_of_fit_ref 1.075
_refine_ls_hydrogen_treatment constr
_refine_ls_matrix_type full
_refine_ls_number_parameters 270
_refine_ls_number_reflns 3651
_refine_ls_number_restraints 0
_refine_ls_restrained_S_all 1.075
_refine_ls_R_factor_all 0.0696
_refine_ls_R_factor_gt 0.0552
_refine_ls_shift/su_max 0.000
_refine_ls_shift/su_mean 0.000
_refine_ls_structure_factor_coef Fsqd
_refine_ls_weighting_details 'calc w=1/[\s^2^(Fo^2^)+(0.0583P)^2^+0.4649P] where P=(Fo^2^+2Fc^2^)/3'
_refine_ls_weighting_scheme calc
_refine_ls_wR_factor_gt 0.1307
_refine_ls_wR_factor_ref 0.1421
_reflns_number_gt 2959
_reflns_number_total 3651
_reflns_threshold_expression I>2sigma(I)
_cod_data_source_file lr2103.cif
_cod_data_source_block I
_cod_database_code 2237956
_cod_database_fobs_code 2237956

loop_
_symmetry_equiv_pos_as_xyz
'x, y, z'
'-x, -y, -z'

loop_
_atom_site_type_symbol
_atom_site_label
_atom_site_fract_x
_atom_site_fract_y
_atom_site_fract_z
_atom_site_U_iso_or_equiv
_atom_site_adp_type
_atom_site_calc_flag
_atom_site_refinement_flags
_atom_site_occupancy
_atom_site_symmetry_multiplicity
_atom_site_disorder_assembly
_atom_site_disorder_group
Cl Cl1 -0.34788(11) 0.21739(8) 0.48881(4) 0.0504(2) Uani d . 1 1 . .
O O13 0.5458(3) 0.20809(16) 0.78056(10) 0.0319(4) Uani d . 1 1 . .
H H13 0.4430 0.2230 0.7410 0.085(11) Uiso d R 1 1 . .
N N8 0.2753(3) 0.3204(2) 0.67532(12) 0.0320(5) Uani d . 1 1 . .
N N9 0.8858(3) 0.5185(2) 0.86809(12) 0.0304(5) Uani d . 1 1 . .
C C10 0.4526(3) 0.4605(2) 0.72697(13) 0.0260(5) Uani d . 1 1 . .
C C14 0.7036(3) 0.3581(2) 0.83166(13) 0.0226(5) Uani d . 1 1 . .
C C28 0.7385(3) 0.4979(2) 0.82400(13) 0.0246(5) Uani d . 1 1 A .
C C11 0.5687(3) 0.3411(2) 0.78026(13) 0.0241(5) Uani d . 1 1 A .
C C29 0.6219(3) 0.6195(2) 0.77113(14) 0.0270(5) Uani d . 1 1 . .
C C30 0.4837(3) 0.5960(2) 0.72526(14) 0.0286(5) Uani d . 1 1 A .
H H30 0.4068 0.6749 0.6912 0.034 Uiso calc R 1 1 . .
C C9 0.3045(4) 0.4438(3) 0.67669(14) 0.0305(5) Uani d . 1 1 . .
H H9 0.2281 0.5253 0.6443 0.037 Uiso calc R 1 1 . .
C C26 1.0326(4) 0.3939(3) 0.90908(15) 0.0344(6) Uani d . 1 1 A .
H H26A 1.1006 0.4211 0.9480 0.041 Uiso calc R 1 1 . .
H H26B 1.1438 0.3573 0.8689 0.041 Uiso calc R 1 1 . .
C C3 -0.2026(4) 0.3834(3) 0.56288(15) 0.0396(6) Uani d . 1 1 . .
H H3 -0.3225 0.4538 0.5475 0.047 Uiso calc R 1 1 . .
C C2 -0.1648(4) 0.2534(3) 0.54194(14) 0.0375(6) Uani d . 1 1 . .
C C20 0.9757(4) 0.1232(3) 0.85168(15) 0.0349(6) Uani d . 1 1 . .
H H20A 0.9121 0.0974 0.8118 0.052 Uiso calc R 1 1 A .
H H20B 1.0283 0.0386 0.8915 0.052 Uiso calc R 1 1 . .
H H20C 1.0925 0.1683 0.8247 0.052 Uiso calc R 1 1 . .
C C17 0.8073(3) 0.2277(2) 0.89482(14) 0.0268(5) Uani d . 1 1 A .
C C4 0.0146(4) 0.1472(3) 0.56321(16) 0.0436(7) Uani d . 1 1 . .
H H4 0.0386 0.0593 0.5485 0.052 Uiso calc R 1 1 . .
C C6 0.1565(4) 0.1746(3) 0.60659(16) 0.0414(6) Uani d . 1 1 . .
H H6 0.2770 0.1041 0.6213 0.050 Uiso calc R 1 1 . .
C C5 -0.0594(4) 0.4092(3) 0.60749(15) 0.0369(6) Uani d . 1 1 . .
H H5 -0.0858 0.4964 0.6232 0.044 Uiso calc R 1 1 . .
C C7 0.1227(4) 0.3052(3) 0.62866(14) 0.0319(6) Uani d . 1 1 . .
C C21 0.6364(4) 0.1482(3) 0.94807(15) 0.0369(6) Uani d . 1 1 . .
H H21A 0.5219 0.2156 0.9703 0.055 Uiso calc R 1 1 A .
H H21B 0.7004 0.0768 0.9922 0.055 Uiso calc R 1 1 . .
H H21C 0.5805 0.1026 0.9149 0.055 Uiso calc R 1 1 . .
C C22 0.9105(4) 0.2793(3) 0.95351(15) 0.0370(6) Uani d . 1 1 . .
H H22A 0.7997 0.3169 0.9934 0.044 Uiso calc R 1 1 A .
H H22B 1.0076 0.1984 0.9831 0.044 Uiso calc R 1 1 . .
C C31A 0.6373(6) 0.7726(4) 0.7709(3) 0.0261(12) Uiso d P 0.740(4) 1 A 1
C C32A 0.7660(5) 0.7750(3) 0.8375(2) 0.0349(9) Uani d P 0.740(4) 1 A 1
H H32A 0.6760 0.7673 0.8898 0.042 Uiso calc PR 0.740(4) 1 A 1
H H32B 0.8115 0.8656 0.8250 0.042 Uiso calc PR 0.740(4) 1 A 1
C C33A 0.9657(7) 0.6498(5) 0.8444(3) 0.0270(13) Uiso d P 0.740(4) 1 A 1
H H33A 1.0553 0.6542 0.7922 0.032 Uiso calc PR 0.740(4) 1 A 1
H H33B 1.0499 0.6548 0.8855 0.032 Uiso calc PR 0.740(4) 1 A 1
C C25A 0.7433(7) 0.8359(4) 0.6858(2) 0.0409(10) Uani d P 0.740(4) 1 A 1
H H25A 0.8866 0.7811 0.6772 0.061 Uiso calc PR 0.740(4) 1 A 1
H H25B 0.7480 0.9337 0.6828 0.061 Uiso calc PR 0.740(4) 1 A 1
H H25C 0.6616 0.8324 0.6443 0.061 Uiso calc PR 0.740(4) 1 A 1
C C27A 0.4126(6) 0.8685(4) 0.7847(3) 0.0413(10) Uani d P 0.740(4) 1 A 1
H H27A 0.3304 0.8730 0.7415 0.062 Uiso calc PR 0.740(4) 1 A 1
H H27B 0.4269 0.9634 0.7844 0.062 Uiso calc PR 0.740(4) 1 A 1
H H27C 0.3409 0.8286 0.8367 0.062 Uiso calc PR 0.740(4) 1 A 1
C C31B 0.6651(17) 0.7763(12) 0.7479(8) 0.023(3) Uiso d P 0.260(4) 1 A 2
C C32B 0.8988(16) 0.7638(10) 0.7656(6) 0.038(3) Uani d P 0.260(4) 1 A 2
H H32C 0.9239 0.8578 0.7636 0.045 Uiso calc PR 0.260(4) 1 A 2
H H32D 1.0017 0.7213 0.7251 0.045 Uiso calc PR 0.260(4) 1 A 2
C C33B 0.922(2) 0.6647(14) 0.8544(8) 0.031(4) Uiso d P 0.260(4) 1 A 2
H H33C 1.0648 0.6575 0.8675 0.037 Uiso calc PR 0.260(4) 1 A 2
H H33D 0.8213 0.7128 0.8933 0.037 Uiso calc PR 0.260(4) 1 A 2
C C25B 0.6297(15) 0.8709(9) 0.6668(6) 0.048(3) Uani d P 0.260(4) 1 A 2
H H25D 0.7062 0.8223 0.6246 0.072 Uiso calc PR 0.260(4) 1 A 2
H H25E 0.6806 0.9568 0.6619 0.072 Uiso calc PR 0.260(4) 1 A 2
H H25F 0.4792 0.8955 0.6610 0.072 Uiso calc PR 0.260(4) 1 A 2
C C27B 0.5165(15) 0.8384(9) 0.8190(6) 0.064(4) Uani d PR 0.260(4) 1 A 2
H H27D 0.3701 0.8610 0.8077 0.097 Uiso calc PR 0.260(4) 1 A 2
H H27E 0.5563 0.9239 0.8232 0.097 Uiso calc PR 0.260(4) 1 A 2
H H27F 0.5320 0.7686 0.8699 0.097 Uiso calc PR 0.260(4) 1 A 2

loop_
_atom_site_aniso_label
_atom_site_aniso_U_11
_atom_site_aniso_U_22
_atom_site_aniso_U_33
_atom_site_aniso_U_12
_atom_site_aniso_U_13
_atom_site_aniso_U_23
Cl1 0.0556(5) 0.0669(5) 0.0414(4) -0.0331(4) -0.0197(3) -0.0059(3)
O13 0.0394(9) 0.0221(8) 0.0378(10) -0.0104(7) -0.0103(8) -0.0053(7)
N8 0.0338(11) 0.0336(11) 0.0317(11) -0.0126(9) -0.0055(9) -0.0068(9)
N9 0.0298(10) 0.0235(10) 0.0434(12) -0.0069(8) -0.0137(9) -0.0098(9)
C10 0.0246(11) 0.0288(12) 0.0260(12) -0.0064(9) -0.0020(9) -0.0085(10)
C14 0.0212(10) 0.0206(11) 0.0262(11) -0.0034(9) -0.0012(9) -0.0072(9)
C28 0.0221(11) 0.0236(12) 0.0298(12) -0.0032(9) -0.0044(9) -0.0095(10)
C11 0.0262(11) 0.0201(11) 0.0283(12) -0.0093(9) 0.0028(9) -0.0088(9)
C29 0.0245(11) 0.0207(11) 0.0364(13) -0.0038(9) -0.0045(10) -0.0074(10)
C30 0.0263(12) 0.0246(12) 0.0332(13) -0.0032(10) -0.0062(10) -0.0038(10)
C9 0.0308(12) 0.0308(13) 0.0305(13) -0.0097(10) -0.0023(10) -0.0055(10)
C26 0.0323(13) 0.0372(14) 0.0360(14) -0.0103(11) -0.0118(11) -0.0041(11)
C3 0.0283(12) 0.0593(18) 0.0351(14) -0.0126(12) -0.0016(11) -0.0156(13)
C2 0.0386(14) 0.0589(17) 0.0226(12) -0.0272(13) -0.0047(10) -0.0055(12)
C20 0.0351(13) 0.0233(12) 0.0403(14) -0.0003(10) -0.0045(11) -0.0017(11)
C17 0.0277(12) 0.0221(12) 0.0289(12) -0.0059(9) -0.0037(10) -0.0017(9)
C4 0.0555(17) 0.0433(16) 0.0400(15) -0.0201(13) -0.0168(13) -0.0067(12)
C6 0.0477(15) 0.0380(15) 0.0431(15) -0.0134(12) -0.0173(13) -0.0051(12)
C5 0.0330(13) 0.0505(16) 0.0333(13) -0.0155(12) 0.0016(11) -0.0175(12)
C7 0.0313(13) 0.0444(15) 0.0229(12) -0.0178(11) -0.0034(10) -0.0028(11)
C21 0.0380(14) 0.0364(14) 0.0333(14) -0.0136(11) -0.0034(11) 0.0030(11)
C22 0.0369(14) 0.0380(14) 0.0359(14) -0.0087(11) -0.0119(11) -0.0020(11)
C32A 0.044(2) 0.0231(17) 0.042(2) -0.0125(15) -0.0010(16) -0.0130(15)
C25A 0.050(3) 0.029(2) 0.044(2) -0.0176(19) 0.000(2) -0.0031(18)
C27A 0.036(2) 0.0156(17) 0.072(3) -0.0011(16) -0.0018(19) -0.0152(18)
C32B 0.049(6) 0.023(5) 0.045(6) -0.018(4) -0.016(5) 0.002(4)
C25B 0.054(8) 0.027(6) 0.067(8) -0.024(6) -0.030(7) 0.016(5)
C27B 0.056(9) 0.030(7) 0.107(13) -0.013(6) 0.020(8) -0.032(8)

loop_
_atom_type_symbol
_atom_type_description
_atom_type_scat_dispersion_real
_atom_type_scat_dispersion_imag
_atom_type_scat_source
C C 0.0033 0.0016 'International Tables Vol C Tables 4.2.6.8 and 6.1.1.4'
H H 0.0000 0.0000 'International Tables Vol C Tables 4.2.6.8 and 6.1.1.4'
N N 0.0061 0.0033 'International Tables Vol C Tables 4.2.6.8 and 6.1.1.4'
O O 0.0106 0.0060 'International Tables Vol C Tables 4.2.6.8 and 6.1.1.4'
Cl Cl 0.1484 0.1585 'International Tables Vol C Tables 4.2.6.8 and 6.1.1.4'

loop_
_geom_angle_atom_site_label_1
_geom_angle_atom_site_label_2
_geom_angle_atom_site_label_3
_geom_angle
C11 O13 H13 105.1
C9 N8 C7 121.8(2)
C28 N9 C33A 120.1(2)
C28 N9 C26 118.91(18)
C33A N9 C26 114.7(2)
C28 N9 C33B 117.4(5)
C33A N9 C33B 12.9(6)
C26 N9 C33B 121.9(5)
C30 C10 C11 117.72(19)
C30 C10 C9 120.4(2)
C11 C10 C9 121.9(2)
C11 C14 C28 117.93(19)
C11 C14 C17 119.97(19)
C28 C14 C17 122.10(18)
N9 C28 C14 120.20(19)
N9 C28 C29 119.01(19)
C14 C28 C29 120.80(19)
O13 C11 C14 119.77(19)
O13 C11 C10 118.44(18)
C14 C11 C10 121.79(19)
C30 C29 C28 118.1(2)
C30 C29 C31A 120.8(2)
C28 C29 C31A 121.0(2)
C30 C29 C31B 114.9(4)
C28 C29 C31B 126.1(4)
C31A C29 C31B 14.6(4)
C29 C30 C10 123.4(2)
C29 C30 H30 118.3
C10 C30 H30 118.3
N8 C9 C10 122.1(2)
N8 C9 H9 118.9
C10 C9 H9 118.9
N9 C26 C22 109.41(19)
N9 C26 H26A 109.8
C22 C26 H26A 109.8
N9 C26 H26B 109.8
C22 C26 H26B 109.8
H26A C26 H26B 108.2
C2 C3 C5 119.2(2)
C2 C3 H3 120.4
C5 C3 H3 120.4
C3 C2 C4 121.5(2)
C3 C2 Cl1 119.7(2)
C4 C2 Cl1 118.8(2)
C17 C20 H20A 109.5
C17 C20 H20B 109.5
H20A C20 H20B 109.5
C17 C20 H20C 109.5
H20A C20 H20C 109.5
H20B C20 H20C 109.5
C22 C17 C20 110.06(19)
C22 C17 C14 109.37(18)
C20 C17 C14 110.74(18)
C22 C17 C21 106.53(19)
C20 C17 C21 109.19(19)
C14 C17 C21 110.87(18)
C6 C4 C2 118.7(3)
C6 C4 H4 120.6
C2 C4 H4 120.6
C4 C6 C7 121.1(2)
C4 C6 H6 119.4
C7 C6 H6 119.4
C7 C5 C3 120.4(2)
C7 C5 H5 119.8
C3 C5 H5 119.8
C6 C7 C5 119.1(2)
C6 C7 N8 116.4(2)
C5 C7 N8 124.4(2)
C17 C21 H21A 109.5
C17 C21 H21B 109.5
H21A C21 H21B 109.5
C17 C21 H21C 109.5
H21A C21 H21C 109.5
H21B C21 H21C 109.5
C26 C22 C17 112.2(2)
C26 C22 H22A 109.2
C17 C22 H22A 109.2
C26 C22 H22B 109.2
C17 C22 H22B 109.2
H22A C22 H22B 107.9
C32A C31A C29 111.9(3)
C32A C31A C25A 110.3(3)
C29 C31A C25A 107.6(3)
C32A C31A C27A 107.8(3)
C29 C31A C27A 111.2(3)
C25A C31A C27A 108.0(3)
C31A C32A C33A 111.2(3)
C31A C32A H32A 109.4
C33A C32A H32A 109.4
C31A C32A H32B 109.4
C33A C32A H32B 109.4
H32A C32A H32B 108.0
N9 C33A C32A 106.4(3)
N9 C33A H33A 110.4
C32A C33A H33A 110.4
N9 C33A H33B 110.4
C32A C33A H33B 110.4
H33A C33A H33B 108.6
C31A C25A H25A 109.5
C31A C25A H25B 109.5
H25A C25A H25B 109.5
C31A C25A H25C 109.5
H25A C25A H25C 109.5
H25B C25A H25C 109.5
C31A C27A H27A 109.5
C31A C27A H27B 109.5
H27A C27A H27B 109.5
C31A C27A H27C 109.5
H27A C27A H27C 109.5
H27B C27A H27C 109.5
C25B C31B C32B 109.6(9)
C25B C31B C27B 112.2(9)
C32B C31B C27B 105.4(8)
C25B C31B C29 121.7(8)
C32B C31B C29 107.0(7)
C27B C31B C29 99.6(8)
C31B C32B C33B 106.4(9)
C31B C32B H32C 110.4
C33B C32B H32C 110.4
C31B C32B H32D 110.4
C33B C32B H32D 110.4
H32C C32B H32D 108.6
N9 C33B C32B 117.3(9)
N9 C33B H33C 108.0
C32B C33B H33C 108.0
N9 C33B H33D 108.0
C32B C33B H33D 108.0
H33C C33B H33D 107.2
C31B C25B H25D 109.5
C31B C25B H25E 109.5
H25D C25B H25E 109.5
C31B C25B H25F 109.5
H25D C25B H25F 109.5
H25E C25B H25F 109.5
C31B C27B H27D 109.5
C31B C27B H27E 109.5
H27D C27B H27E 109.5
C31B C27B H27F 109.5
H27D C27B H27F 109.5
H27E C27B H27F 109.5

loop_
_geom_bond_atom_site_label_1
_geom_bond_atom_site_label_2
_geom_bond_distance
Cl1 C2 1.750(2)
O13 C11 1.352(2)
O13 H13 0.9827
N8 C9 1.280(3)
N8 C7 1.420(3)
N9 C28 1.384(3)
N9 C33A 1.448(5)
N9 C26 1.453(3)
N9 C33B 1.470(13)
C10 C30 1.390(3)
C10 C11 1.422(3)
C10 C9 1.446(3)
C14 C11 1.396(3)
C14 C28 1.419(3)
C14 C17 1.540(3)
C28 C29 1.432(3)
C29 C30 1.372(3)
C29 C31A 1.534(4)
C29 C31B 1.576(11)
C30 H30 0.9300
C9 H9 0.9300
C26 C22 1.508(3)
C26 H26A 0.9700
C26 H26B 0.9700
C3 C2 1.368(4)
C3 C5 1.393(3)
C3 H3 0.9300
C2 C4 1.389(4)
C20 C17 1.530(3)
C20 H20A 0.9600
C20 H20B 0.9600
C20 H20C 0.9600
C17 C22 1.527(3)
C17 C21 1.543(3)
C4 C6 1.379(3)
C4 H4 0.9300
C6 C7 1.385(3)
C6 H6 0.9300
C5 C7 1.391(3)
C5 H5 0.9300
C21 H21A 0.9600
C21 H21B 0.9600
C21 H21C 0.9600
C22 H22A 0.9700
C22 H22B 0.9700
C31A C32A 1.517(5)
C31A C25A 1.535(6)
C31A C27A 1.545(5)
C32A C33A 1.550(5)
C32A H32A 0.9700
C32A H32B 0.9700
C33A H33A 0.9700
C33A H33B 0.9700
C25A H25A 0.9600
C25A H25B 0.9600
C25A H25C 0.9600
C27A H27A 0.9600
C27A H27B 0.9600
C27A H27C 0.9600
C31B C25B 1.470(15)
C31B C32B 1.561(14)
C31B C27B 1.561(15)
C32B C33B 1.581(16)
C32B H32C 0.9700
C32B H32D 0.9700
C33B H33C 0.9700
C33B H33D 0.9700
C25B H25D 0.9600
C25B H25E 0.9600
C25B H25F 0.9600
C27B H27D 0.9600
C27B H27E 0.9600
C27B H27F 0.9600

loop_
_geom_hbond_atom_site_label_D
_geom_hbond_atom_site_label_H
_geom_hbond_atom_site_label_A
_geom_hbond_distance_DH
_geom_hbond_distance_HA
_geom_hbond_distance_DA
_geom_hbond_angle_DHA
O13 H13 N8 0.98 1.65 2.563(2) 155

loop_
_geom_torsion_atom_site_label_1
_geom_torsion_atom_site_label_2
_geom_torsion_atom_site_label_3
_geom_torsion_atom_site_label_4
_geom_torsion
C33A N9 C28 C14 162.8(3)
C26 N9 C28 C14 12.0(3)
C33B N9 C28 C14 177.2(7)
C33A N9 C28 C29 -17.5(4)
C26 N9 C28 C29 -168.3(2)
C33B N9 C28 C29 -3.1(7)
C11 C14 C28 N9 -174.10(19)
C17 C14 C28 N9 6.6(3)
C11 C14 C28 C29 6.2(3)
C17 C14 C28 C29 -173.14(19)
C28 C14 C11 O13 174.30(19)
C17 C14 C11 O13 -6.4(3)
C28 C14 C11 C10 -5.8(3)
C17 C14 C11 C10 173.53(19)
C30 C10 C11 O13 -177.8(2)
C9 C10 C11 O13 3.1(3)
C30 C10 C11 C14 2.3(3)
C9 C10 C11 C14 -176.8(2)
N9 C28 C29 C30 177.2(2)
C14 C28 C29 C30 -3.1(3)
N9 C28 C29 C31A -7.7(4)
C14 C28 C29 C31A 172.1(3)
N9 C28 C29 C31B 8.8(7)
C14 C28 C29 C31B -171.5(6)
C28 C29 C30 C10 -0.6(3)
C31A C29 C30 C10 -175.8(3)
C31B C29 C30 C10 169.1(5)
C11 C10 C30 C29 1.0(3)
C9 C10 C30 C29 -179.8(2)
C7 N8 C9 C10 177.1(2)
C30 C10 C9 N8 178.4(2)
C11 C10 C9 N8 -2.4(3)
C28 N9 C26 C22 -45.4(3)
C33A N9 C26 C22 162.3(3)
C33B N9 C26 C22 150.1(7)
C5 C3 C2 C4 -0.9(4)
C5 C3 C2 Cl1 177.92(18)
C11 C14 C17 C22 -169.2(2)
C28 C14 C17 C22 10.1(3)
C11 C14 C17 C20 69.3(3)
C28 C14 C17 C20 -111.4(2)
C11 C14 C17 C21 -52.1(3)
C28 C14 C17 C21 127.2(2)
C3 C2 C4 C6 0.1(4)
Cl1 C2 C4 C6 -178.7(2)
C2 C4 C6 C7 -0.2(4)
C2 C3 C5 C7 1.6(4)
C4 C6 C7 C5 0.9(4)
C4 C6 C7 N8 178.2(2)
C3 C5 C7 C6 -1.7(4)
C3 C5 C7 N8 -178.7(2)
C9 N8 C7 C6 156.8(2)
C9 N8 C7 C5 -26.1(4)
N9 C26 C22 C17 61.8(3)
C20 C17 C22 C26 78.4(3)
C14 C17 C22 C26 -43.4(3)
C21 C17 C22 C26 -163.3(2)
C30 C29 C31A C32A 169.0(3)
C28 C29 C31A C32A -6.0(4)
C31B C29 C31A C32A -120.9(19)
C30 C29 C31A C25A -69.7(4)
C28 C29 C31A C25A 115.3(3)
C31B C29 C31A C25A 0.4(17)
C30 C29 C31A C27A 48.4(4)
C28 C29 C31A C27A -126.6(3)
C31B C29 C31A C27A 118.5(19)
C29 C31A C32A C33A 40.8(4)
C25A C31A C32A C33A -78.8(4)
C27A C31A C32A C33A 163.4(3)
C28 N9 C33A C32A 51.5(4)
C26 N9 C33A C32A -156.5(3)
C33B N9 C33A C32A -30(3)
C31A C32A C33A N9 -62.5(4)
C30 C29 C31B C25B -21.9(11)
C28 C29 C31B C25B 146.8(7)
C31A C29 C31B C25B -139(2)
C30 C29 C31B C32B -148.8(6)
C28 C29 C31B C32B 20.0(11)
C31A C29 C31B C32B 94(2)
C30 C29 C31B C27B 101.7(6)
C28 C29 C31B C27B -89.5(7)
C31A C29 C31B C27B -15.3(14)
C25B C31B C32B C33B 178.3(9)
C27B C31B C32B C33B 57.4(11)
C29 C31B C32B C33B -48.0(11)
C28 N9 C33B C32B -32.1(13)
C33A N9 C33B C32B 73(3)
C26 N9 C33B C32B 132.6(8)
C31B C32B C33B N9 59.4(13)
